data_4082770
loop_
_publ_author_name
'Ebert, Hanna'
'Timmermann, Vanessa'
'Oswald, Tim'
'Saak, Wolfgang'
'Schmidtmann, Marc'
'Friedemann, Marion'
'Haase, Detlev'
'Beckhaus, R\"udiger'

_publ_section_title
;
 Synthesis and Reactivity of Bis(\h5:\h1-pentafulvene)zirconium Complexes
;
_journal_issue 6
_journal_name_full Organometallics
_journal_page_first 1440
_journal_paper_doi 10.1021/om500031s
_journal_volume 33
_journal_year 2014
_chemical_formula_sum 'C56.75 H63.5 N2 Zr'
_chemical_formula_weight 864.82
_chemical_name_systematic
; 
 ? 
;
_space_group_IT_number 15
_symmetry_cell_setting monoclinic
_symmetry_space_group_name_Hall '-C 2yc'
_symmetry_space_group_name_H-M 'C 1 2/c 1'
_atom_sites_solution_hydrogens difmap
_atom_sites_solution_primary direct
_atom_sites_solution_secondary difmap
_audit_creation_method SHELXL-97
_cell_angle_alpha 90.00
_cell_angle_beta 105.851(2)
_cell_angle_gamma 90.00
_cell_formula_units_Z 4
_cell_length_a 24.2847(8)
_cell_length_b 8.1144(2)
_cell_length_c 23.1105(7)
_cell_measurement_reflns_used 9908
_cell_measurement_temperature 120(2)
_cell_measurement_theta_max 30.03
_cell_measurement_theta_min 2.66
_cell_volume 4380.9(2)
_computing_cell_refinement 'Bruker AXS SAINT V8.27B'
_computing_data_collection 'Bruker APEX2'
_computing_data_reduction 'Bruker AXS SAINT V8.27B'
_computing_structure_refinement 'SHELXL (Sheldrick, 2008)'
_computing_structure_solution 'SHELXS (Sheldrick, 2008)'
_diffrn_ambient_temperature 120(2)
_diffrn_measured_fraction_theta_full 1.000
_diffrn_measured_fraction_theta_max 1.000
_diffrn_measurement_device_type 'Bruker APEX-II CCD'
_diffrn_measurement_method '\f and \w scans'
_diffrn_radiation_monochromator graphite
_diffrn_radiation_source 'sealed tube'
_diffrn_radiation_type 'Mo K\a'
_diffrn_radiation_wavelength 0.71073
_diffrn_reflns_av_R_equivalents 0.0511
_diffrn_reflns_av_sigmaI/netI 0.0267
_diffrn_reflns_limit_h_max 36
_diffrn_reflns_limit_h_min -35
_diffrn_reflns_limit_k_max 12
_diffrn_reflns_limit_k_min -12
_diffrn_reflns_limit_l_max 34
_diffrn_reflns_limit_l_min -34
_diffrn_reflns_number 81103
_diffrn_reflns_theta_full 32.03
_diffrn_reflns_theta_max 32.03
_diffrn_reflns_theta_min 1.74
_exptl_absorpt_coefficient_mu 0.292
_exptl_absorpt_correction_T_max 1.0000
_exptl_absorpt_correction_T_min 0.9589
_exptl_absorpt_correction_type multi-scan
_exptl_absorpt_process_details 'SADABS-2012/1 (Sheldrick)'
_exptl_crystal_colour colourless
_exptl_crystal_density_diffrn 1.311
_exptl_crystal_density_method 'not measured'
_exptl_crystal_description stick
_exptl_crystal_F_000 1832
_exptl_crystal_size_max 0.28
_exptl_crystal_size_mid 0.08
_exptl_crystal_size_min 0.05
_refine_diff_density_max 0.571
_refine_diff_density_min -0.606
_refine_diff_density_rms 0.066
_refine_ls_extinction_method none
_refine_ls_goodness_of_fit_ref 1.079
_refine_ls_hydrogen_treatment constr
_refine_ls_matrix_type full
_refine_ls_number_parameters 271
_refine_ls_number_reflns 7626
_refine_ls_number_restraints 2
_refine_ls_restrained_S_all 1.079
_refine_ls_R_factor_all 0.0475
_refine_ls_R_factor_gt 0.0370
_refine_ls_shift/su_max 0.001
_refine_ls_shift/su_mean 0.000
_refine_ls_structure_factor_coef Fsqd
_refine_ls_weighting_details 'calc w=1/[\s^2^(Fo^2^)+(0.0400P)^2^+4.5000P] where P=(Fo^2^+2Fc^2^)/3'
_refine_ls_weighting_scheme calc
_refine_ls_wR_factor_gt 0.0860
_refine_ls_wR_factor_ref 0.0907
_reflns_number_gt 6591
_reflns_number_total 7626
_reflns_threshold_expression >2sigma(I)
_cod_data_source_file om500031s_si_001.cif
_cod_data_source_block 8
_cod_original_sg_symbol_H-M C2/c
_cod_original_formula_sum 'C56.75 H63.50 N2 Zr'
_cod_database_code 4082770

loop_
_symmetry_equiv_pos_as_xyz
'x, y, z'
'-x, y, -z+1/2'
'x+1/2, y+1/2, z'
'-x+1/2, y+1/2, -z+1/2'
'-x, -y, -z'
'x, -y, z-1/2'
'-x+1/2, -y+1/2, -z'
'x+1/2, -y+1/2, z-1/2'

loop_
_atom_site_label
_atom_site_type_symbol
_atom_site_fract_x
_atom_site_fract_y
_atom_site_fract_z
_atom_site_U_iso_or_equiv
_atom_site_adp_type
_atom_site_occupancy
_atom_site_symmetry_multiplicity
_atom_site_calc_flag
_atom_site_refinement_flags
_atom_site_disorder_assembly
_atom_site_disorder_group
Zr1 Zr 0.5000 0.92916(2) 0.2500 0.01538(5) Uani 1 2 d S . .
N1 N 0.57248(5) 0.77389(14) 0.27307(5) 0.0192(2) Uani 1 1 d . . .
C1 C 0.55372(6) 0.97322(16) 0.35852(6) 0.0177(2) Uani 1 1 d . . .
C2 C 0.49889(6) 0.91249(18) 0.35926(6) 0.0208(2) Uani 1 1 d . . .
H2 H 0.4915 0.8095 0.3752 0.025 Uiso 1 1 calc R . .
C3 C 0.45735(6) 1.03125(19) 0.33224(6) 0.0243(3) Uani 1 1 d . . .
H3 H 0.4173 1.0217 0.3268 0.029 Uiso 1 1 calc R . .
C4 C 0.48534(6) 1.16543(18) 0.31483(7) 0.0250(3) Uani 1 1 d . . .
H4 H 0.4676 1.2622 0.2952 0.030 Uiso 1 1 calc R . .
C5 C 0.54487(6) 1.13135(17) 0.33172(6) 0.0213(3) Uani 1 1 d . . .
H5 H 0.5740 1.2027 0.3260 0.026 Uiso 1 1 calc R . .
C6 C 0.61084(6) 0.88187(16) 0.37805(6) 0.0177(2) Uani 1 1 d . . .
C7 C 0.65750(6) 1.00504(17) 0.37132(6) 0.0190(2) Uani 1 1 d . . .
C8 C 0.66990(6) 1.03269(18) 0.31640(7) 0.0227(3) Uani 1 1 d . . .
H8 H 0.6506 0.9697 0.2822 0.027 Uiso 1 1 calc R . .
C9 C 0.70976(6) 1.15029(19) 0.31081(7) 0.0251(3) Uani 1 1 d . . .
H9 H 0.7176 1.1644 0.2730 0.030 Uiso 1 1 calc R . .
C10 C 0.73842(6) 1.24790(18) 0.35930(7) 0.0243(3) Uani 1 1 d . . .
C11 C 0.72485(7) 1.2246(2) 0.41321(7) 0.0276(3) Uani 1 1 d . . .
H11 H 0.7428 1.2915 0.4468 0.033 Uiso 1 1 calc R . .
C12 C 0.68548(7) 1.10536(18) 0.41931(7) 0.0246(3) Uani 1 1 d . . .
H12 H 0.6775 1.0922 0.4571 0.029 Uiso 1 1 calc R . .
C13 C 0.78246(7) 1.3729(2) 0.35334(9) 0.0337(4) Uani 1 1 d . . .
H13A H 0.8191 1.3174 0.3570 0.051 Uiso 1 1 calc R . .
H13B H 0.7872 1.4557 0.3852 0.051 Uiso 1 1 calc R . .
H13C H 0.7697 1.4268 0.3140 0.051 Uiso 1 1 calc R . .
C14 C 0.62427(6) 0.82893(17) 0.44452(6) 0.0198(2) Uani 1 1 d . . .
C15 C 0.67157(6) 0.7291(2) 0.46997(7) 0.0268(3) Uani 1 1 d . . .
H15 H 0.6951 0.6927 0.4457 0.032 Uiso 1 1 calc R . .
C16 C 0.68503(7) 0.6819(2) 0.52993(7) 0.0290(3) Uani 1 1 d . . .
H16 H 0.7171 0.6125 0.5456 0.035 Uiso 1 1 calc R . .
C17 C 0.65267(7) 0.7339(2) 0.56749(7) 0.0266(3) Uani 1 1 d . . .
C18 C 0.60652(7) 0.8362(2) 0.54307(7) 0.0268(3) Uani 1 1 d . . .
H18 H 0.5839 0.8752 0.5679 0.032 Uiso 1 1 calc R . .
C19 C 0.59257(6) 0.88313(19) 0.48269(6) 0.0233(3) Uani 1 1 d . . .
H19 H 0.5607 0.9537 0.4673 0.028 Uiso 1 1 calc R . .
C20 C 0.66727(8) 0.6801(2) 0.63241(7) 0.0359(4) Uani 1 1 d . . .
H20A H 0.6948 0.5890 0.6388 0.054 Uiso 0.50 1 calc PR . .
H20B H 0.6324 0.6436 0.6422 0.054 Uiso 0.50 1 calc PR . .
H20C H 0.6841 0.7728 0.6584 0.054 Uiso 0.50 1 calc PR . .
H20D H 0.6461 0.7480 0.6541 0.054 Uiso 0.50 1 calc PR . .
H20E H 0.7085 0.6933 0.6508 0.054 Uiso 0.50 1 calc PR . .
H20F H 0.6567 0.5641 0.6345 0.054 Uiso 0.50 1 calc PR . .
C21 C 0.60522(6) 0.72493(16) 0.33501(6) 0.0193(2) Uani 1 1 d . . .
C22 C 0.66302(6) 0.65333(18) 0.32902(7) 0.0247(3) Uani 1 1 d . . .
H22A H 0.6942 0.7353 0.3420 0.030 Uiso 1 1 calc R . .
H22B H 0.6736 0.5527 0.3538 0.030 Uiso 1 1 calc R . .
C23 C 0.65238(10) 0.6138(3) 0.26309(9) 0.0567(7) Uani 1 1 d . . .
H23A H 0.6794 0.6756 0.2460 0.068 Uiso 1 1 calc R . .
H23B H 0.6578 0.4945 0.2575 0.068 Uiso 1 1 calc R . .
C24 C 0.59158(7) 0.6634(2) 0.23224(8) 0.0298(3) Uani 1 1 d . . .
H24A H 0.5898 0.7205 0.1939 0.036 Uiso 1 1 calc R . .
H24B H 0.5667 0.5648 0.2233 0.036 Uiso 1 1 calc R . .
C25 C 0.57391(7) 0.58059(18) 0.35575(8) 0.0270(3) Uani 1 1 d . . .
H25A H 0.5369 0.6187 0.3598 0.041 Uiso 1 1 calc R . .
H25B H 0.5972 0.5397 0.3947 0.041 Uiso 1 1 calc R . .
H25C H 0.5678 0.4917 0.3260 0.041 Uiso 1 1 calc R . .
C26 C 0.46587(19) 0.5663(6) 0.4817(2) 0.0364(5) Uiso 0.25 1 d PGD A -1
C27 C 0.4845(3) 0.4582(9) 0.44433(17) 0.0364(5) Uiso 0.25 1 d PG A -1
H27 H 0.4654 0.4541 0.4026 0.044 Uiso 0.25 1 calc PR A -1
C28 C 0.5312(3) 0.3562(8) 0.4680(2) 0.0364(5) Uiso 0.25 1 d PG A -1
H28 H 0.5440 0.2824 0.4425 0.044 Uiso 0.25 1 calc PR A -1
C29 C 0.55928(19) 0.3623(6) 0.5291(2) 0.0364(5) Uiso 0.25 1 d PG A -1
H29 H 0.5912 0.2926 0.5453 0.044 Uiso 0.25 1 calc PR A -1
C30 C 0.5406(2) 0.4703(7) 0.56643(16) 0.0364(5) Uiso 0.25 1 d PG A -1
H30 H 0.5598 0.4745 0.6082 0.044 Uiso 0.25 1 calc PR A -1
C31 C 0.4939(2) 0.5723(6) 0.5427(2) 0.0364(5) Uiso 0.25 1 d PG A -1
H31 H 0.4812 0.6462 0.5682 0.044 Uiso 0.25 1 calc PR A -1
C32 C 0.4127(3) 0.6808(11) 0.4555(4) 0.0364(5) Uiso 0.25 1 d PD A -1
H32A H 0.4205 0.7535 0.4248 0.055 Uiso 0.25 1 calc PR A -1
H32B H 0.4054 0.7475 0.4880 0.055 Uiso 0.25 1 calc PR A -1
H32C H 0.3790 0.6128 0.4374 0.055 Uiso 0.25 1 calc PR A -1
C33 C 0.4000(3) 0.6995(11) 0.4664(4) 0.0364(5) Uiso 0.25 1 d P B 2
H33A H 0.4064 0.6983 0.4263 0.055 Uiso 0.25 1 calc PR B 2
H33B H 0.3795 0.8003 0.4712 0.055 Uiso 0.25 1 calc PR B 2
H33C H 0.3772 0.6032 0.4709 0.055 Uiso 0.25 1 calc PR B 2
C34 C 0.4557(4) 0.6945(10) 0.5127(4) 0.0364(5) Uiso 0.25 1 d P B 2
H34A H 0.4497 0.7320 0.5513 0.044 Uiso 0.25 1 calc PR B 2
H34B H 0.4816 0.7751 0.5013 0.044 Uiso 0.25 1 calc PR B 2
C35 C 0.4862(4) 0.5284(10) 0.5234(4) 0.0364(5) Uiso 0.25 1 d P . 2
H35A H 0.5161 0.5338 0.5623 0.044 Uiso 0.25 1 calc PR . 2
H35B H 0.4581 0.4439 0.5274 0.044 Uiso 0.25 1 calc PR . 2
C36 C 0.4852(5) 0.5462(14) 0.5050(4) 0.0364(5) Uiso 0.13 1 d PGD C -3
C37 C 0.4897(5) 0.4515(18) 0.4564(3) 0.0364(5) Uiso 0.13 1 d PG C -3
H37 H 0.4630 0.4659 0.4181 0.044 Uiso 0.13 1 calc PR C -3
C38 C 0.5333(6) 0.3357(18) 0.4637(4) 0.0364(5) Uiso 0.13 1 d PG C -3
H38 H 0.5363 0.2710 0.4305 0.044 Uiso 0.13 1 calc PR C -3
C39 C 0.5724(5) 0.3147(14) 0.5197(5) 0.0364(5) Uiso 0.13 1 d PG C -3
H39 H 0.6021 0.2356 0.5247 0.044 Uiso 0.13 1 calc PR C -3
C40 C 0.5679(4) 0.4094(14) 0.5683(4) 0.0364(5) Uiso 0.13 1 d PG C -3
H40 H 0.5946 0.3950 0.6066 0.044 Uiso 0.13 1 calc PR C -3
C41 C 0.5243(5) 0.5252(14) 0.5610(4) 0.0364(5) Uiso 0.13 1 d PG C -3
H41 H 0.5212 0.5899 0.5942 0.044 Uiso 0.13 1 calc PR C -3
C42 C 0.4354(7) 0.670(2) 0.4920(8) 0.0364(5) Uiso 0.13 1 d PD C -3
H42A H 0.4393 0.7473 0.4608 0.055 Uiso 0.13 1 calc PR C -3
H42B H 0.4361 0.7307 0.5288 0.055 Uiso 0.13 1 calc PR C -3
H42C H 0.3990 0.6104 0.4781 0.055 Uiso 0.13 1 calc PR C -3

loop_
_atom_site_aniso_label
_atom_site_aniso_U_11
_atom_site_aniso_U_22
_atom_site_aniso_U_33
_atom_site_aniso_U_23
_atom_site_aniso_U_13
_atom_site_aniso_U_12
Zr1 0.01577(8) 0.01259(8) 0.01794(8) 0.000 0.00486(6) 0.000
N1 0.0189(5) 0.0165(5) 0.0219(5) -0.0030(4) 0.0052(4) 0.0020(4)
C1 0.0192(6) 0.0157(5) 0.0177(5) -0.0013(4) 0.0042(5) 0.0012(4)
C2 0.0195(6) 0.0246(7) 0.0188(6) -0.0003(5) 0.0060(5) 0.0016(5)
C3 0.0213(6) 0.0297(7) 0.0221(6) -0.0044(5) 0.0061(5) 0.0059(5)
C4 0.0276(7) 0.0197(6) 0.0246(6) -0.0039(5) 0.0017(5) 0.0090(5)
C5 0.0245(6) 0.0150(6) 0.0228(6) -0.0028(5) 0.0039(5) 0.0011(5)
C6 0.0173(5) 0.0155(5) 0.0203(6) 0.0023(4) 0.0054(5) 0.0000(4)
C7 0.0177(6) 0.0161(6) 0.0226(6) 0.0025(5) 0.0043(5) -0.0002(5)
C8 0.0222(6) 0.0224(6) 0.0234(6) -0.0008(5) 0.0062(5) -0.0037(5)
C9 0.0238(7) 0.0255(7) 0.0273(7) 0.0021(5) 0.0090(5) -0.0036(5)
C10 0.0193(6) 0.0199(6) 0.0330(7) 0.0031(5) 0.0059(5) -0.0015(5)
C11 0.0276(7) 0.0249(7) 0.0271(7) -0.0013(6) 0.0022(6) -0.0072(6)
C12 0.0262(7) 0.0235(7) 0.0226(6) 0.0002(5) 0.0042(5) -0.0046(5)
C13 0.0259(7) 0.0299(8) 0.0459(10) 0.0004(7) 0.0108(7) -0.0098(6)
C14 0.0186(6) 0.0185(6) 0.0216(6) 0.0035(5) 0.0044(5) -0.0015(5)
C15 0.0218(6) 0.0309(8) 0.0273(7) 0.0065(6) 0.0060(5) 0.0042(6)
C16 0.0243(7) 0.0301(8) 0.0295(7) 0.0103(6) 0.0019(6) 0.0025(6)
C17 0.0266(7) 0.0272(7) 0.0238(7) 0.0074(5) 0.0029(5) -0.0054(6)
C18 0.0266(7) 0.0324(8) 0.0212(6) 0.0036(6) 0.0064(5) -0.0011(6)
C19 0.0223(6) 0.0253(7) 0.0219(6) 0.0032(5) 0.0052(5) 0.0020(5)
C20 0.0367(9) 0.0413(10) 0.0255(7) 0.0118(7) 0.0015(6) -0.0027(7)
C21 0.0181(6) 0.0149(5) 0.0252(6) 0.0007(5) 0.0068(5) 0.0014(5)
C22 0.0213(6) 0.0206(6) 0.0327(7) 0.0001(5) 0.0084(6) 0.0054(5)
C23 0.0503(12) 0.0893(18) 0.0301(9) -0.0005(10) 0.0105(8) 0.0468(12)
C24 0.0256(7) 0.0299(8) 0.0329(8) -0.0117(6) 0.0063(6) 0.0056(6)
C25 0.0285(7) 0.0168(6) 0.0373(8) 0.0027(6) 0.0117(6) -0.0012(6)

loop_
_atom_type_symbol
_atom_type_description
_atom_type_scat_dispersion_real
_atom_type_scat_dispersion_imag
_atom_type_scat_source
C C 0.0033 0.0016 'International Tables Vol C Tables 4.2.6.8 and 6.1.1.4'
H H 0.0000 0.0000 'International Tables Vol C Tables 4.2.6.8 and 6.1.1.4'
N N 0.0061 0.0033 'International Tables Vol C Tables 4.2.6.8 and 6.1.1.4'
Zr Zr -2.9673 0.5597 'International Tables Vol C Tables 4.2.6.8 and 6.1.1.4'

loop_
_geom_angle_atom_site_label_1
_geom_angle_atom_site_label_2
_geom_angle_atom_site_label_3
_geom_angle
_geom_angle_site_symmetry_1
_geom_angle_site_symmetry_3
N1 Zr1 N1 106.72(6) 2_655 .
N1 Zr1 C5 92.25(5) 2_655 2_655
N1 Zr1 C5 137.69(5) . 2_655
N1 Zr1 C5 137.69(5) 2_655 .
N1 Zr1 C5 92.25(5) . .
C5 Zr1 C5 98.53(7) 2_655 .
N1 Zr1 C1 120.40(4) 2_655 .
N1 Zr1 C1 70.34(4) . .
C5 Zr1 C1 131.01(5) 2_655 .
C5 Zr1 C1 32.68(4) . .
N1 Zr1 C1 70.34(4) 2_655 2_655
N1 Zr1 C1 120.40(4) . 2_655
C5 Zr1 C1 32.68(4) 2_655 2_655
C5 Zr1 C1 131.01(5) . 2_655
C1 Zr1 C1 163.66(6) . 2_655
N1 Zr1 C4 123.21(5) 2_655 2_655
N1 Zr1 C4 111.17(5) . 2_655
C5 Zr1 C4 32.73(5) 2_655 2_655
C5 Zr1 C4 81.22(5) . 2_655
C1 Zr1 C4 111.46(5) . 2_655
C1 Zr1 C4 54.39(4) 2_655 2_655
N1 Zr1 C4 111.17(5) 2_655 .
N1 Zr1 C4 123.21(5) . .
C5 Zr1 C4 81.22(5) 2_655 .
C5 Zr1 C4 32.73(5) . .
C1 Zr1 C4 54.39(4) . .
C1 Zr1 C4 111.46(5) 2_655 .
C4 Zr1 C4 80.80(7) 2_655 .
N1 Zr1 C2 89.13(5) 2_655 .
N1 Zr1 C2 87.22(4) . .
C5 Zr1 C2 131.48(5) 2_655 .
C5 Zr1 C2 53.65(5) . .
C1 Zr1 C2 32.74(4) . .
C1 Zr1 C2 148.90(4) 2_655 .
C4 Zr1 C2 132.44(5) 2_655 .
C4 Zr1 C2 53.59(5) . .
N1 Zr1 C2 87.23(4) 2_655 2_655
N1 Zr1 C2 89.13(5) . 2_655
C5 Zr1 C2 53.65(5) 2_655 2_655
C5 Zr1 C2 131.48(5) . 2_655
C1 Zr1 C2 148.90(4) . 2_655
C1 Zr1 C2 32.75(4) 2_655 2_655
C4 Zr1 C2 53.59(5) 2_655 2_655
C4 Zr1 C2 132.44(5) . 2_655
C2 Zr1 C2 173.89(7) . 2_655
N1 Zr1 C3 119.21(5) 2_655 2_655
N1 Zr1 C3 84.34(5) . 2_655
C5 Zr1 C3 53.60(5) 2_655 2_655
C5 Zr1 C3 99.65(5) . 2_655
C1 Zr1 C3 119.55(5) . 2_655
C1 Zr1 C3 54.13(4) 2_655 2_655
C4 Zr1 C3 32.13(5) 2_655 2_655
C4 Zr1 C3 110.48(5) . 2_655
C2 Zr1 C3 151.66(5) . 2_655
C2 Zr1 C3 32.29(5) 2_655 2_655
N1 Zr1 C3 84.34(5) 2_655 .
N1 Zr1 C3 119.21(5) . .
C5 Zr1 C3 99.65(5) 2_655 .
C5 Zr1 C3 53.60(5) . .
C1 Zr1 C3 54.13(4) . .
C1 Zr1 C3 119.56(5) 2_655 .
C4 Zr1 C3 110.48(5) 2_655 .
C4 Zr1 C3 32.13(5) . .
C2 Zr1 C3 32.29(5) . .
C2 Zr1 C3 151.66(5) 2_655 .
C3 Zr1 C3 141.91(7) 2_655 .
C24 N1 C21 106.02(11) . .
C24 N1 Zr1 126.23(10) . .
C21 N1 Zr1 126.27(8) . .
C5 C1 C2 106.75(12) . .
C5 C1 C6 125.87(12) . .
C2 C1 C6 127.21(12) . .
C5 C1 Zr1 73.58(8) . .
C2 C1 Zr1 74.39(8) . .
C6 C1 Zr1 114.02(8) . .
C3 C2 C1 108.42(13) . .
C3 C2 Zr1 73.96(8) . .
C1 C2 Zr1 72.86(7) . .
C3 C2 H2 125.8 . .
C1 C2 H2 125.8 . .
Zr1 C2 H2 119.2 . .
C4 C3 C2 108.29(13) . .
C4 C3 Zr1 73.09(8) . .
C2 C3 Zr1 73.75(8) . .
C4 C3 H3 125.9 . .
C2 C3 H3 125.9 . .
Zr1 C3 H3 119.2 . .
C3 C4 C5 107.93(13) . .
C3 C4 Zr1 74.77(8) . .
C5 C4 Zr1 73.51(8) . .
C3 C4 H4 126.0 . .
C5 C4 H4 126.0 . .
Zr1 C4 H4 117.7 . .
C1 C5 C4 108.58(13) . .
C1 C5 Zr1 73.74(8) . .
C4 C5 Zr1 73.76(8) . .
C1 C5 H5 125.7 . .
C4 C5 H5 125.7 . .
Zr1 C5 H5 118.6 . .
C1 C6 C14 110.93(11) . .
C1 C6 C7 106.68(11) . .
C14 C6 C7 108.56(11) . .
C1 C6 C21 106.63(10) . .
C14 C6 C21 110.91(11) . .
C7 C6 C21 113.06(11) . .
C12 C7 C8 116.67(13) . .
C12 C7 C6 120.50(12) . .
C8 C7 C6 122.57(12) . .
C9 C8 C7 121.46(13) . .
C9 C8 H8 119.3 . .
C7 C8 H8 119.3 . .
C8 C9 C10 121.54(14) . .
C8 C9 H9 119.2 . .
C10 C9 H9 119.2 . .
C11 C10 C9 117.14(13) . .
C11 C10 C13 121.52(14) . .
C9 C10 C13 121.34(15) . .
C10 C11 C12 121.56(14) . .
C10 C11 H11 119.2 . .
C12 C11 H11 119.2 . .
C7 C12 C11 121.58(14) . .
C7 C12 H12 119.2 . .
C11 C12 H12 119.2 . .
C10 C13 H13A 109.5 . .
C10 C13 H13B 109.5 . .
H13A C13 H13B 109.5 . .
C10 C13 H13C 109.5 . .
H13A C13 H13C 109.5 . .
H13B C13 H13C 109.5 . .
C19 C14 C15 116.74(13) . .
C19 C14 C6 122.73(12) . .
C15 C14 C6 120.44(12) . .
C16 C15 C14 121.50(15) . .
C16 C15 H15 119.3 . .
C14 C15 H15 119.3 . .
C17 C16 C15 121.49(14) . .
C17 C16 H16 119.3 . .
C15 C16 H16 119.3 . .
C18 C17 C16 117.45(14) . .
C18 C17 C20 121.51(15) . .
C16 C17 C20 121.03(15) . .
C17 C18 C19 121.29(14) . .
C17 C18 H18 119.4 . .
C19 C18 H18 119.4 . .
C14 C19 C18 121.49(14) . .
C14 C19 H19 119.3 . .
C18 C19 H19 119.3 . .
C17 C20 H20A 109.5 . .
C17 C20 H20B 109.5 . .
H20A C20 H20B 109.5 . .
C17 C20 H20C 109.5 . .
H20A C20 H20C 109.5 . .
H20B C20 H20C 109.5 . .
C17 C20 H20D 109.5 . .
H20A C20 H20D 141.1 . .
H20B C20 H20D 56.3 . .
H20C C20 H20D 56.3 . .
C17 C20 H20E 109.5 . .
H20A C20 H20E 56.3 . .
H20B C20 H20E 141.1 . .
H20C C20 H20E 56.3 . .
H20D C20 H20E 109.5 . .
C17 C20 H20F 109.5 . .
H20A C20 H20F 56.3 . .
H20B C20 H20F 56.3 . .
H20C C20 H20F 141.1 . .
H20D C20 H20F 109.5 . .
H20E C20 H20F 109.5 . .
N1 C21 C25 108.80(11) . .
N1 C21 C22 105.75(11) . .
C25 C21 C22 106.06(11) . .
N1 C21 C6 108.54(10) . .
C25 C21 C6 112.15(11) . .
C22 C21 C6 115.21(11) . .
C23 C22 C21 105.00(13) . .
C23 C22 H22A 110.7 . .
C21 C22 H22A 110.7 . .
C23 C22 H22B 110.7 . .
C21 C22 H22B 110.7 . .
H22A C22 H22B 108.8 . .
C24 C23 C22 107.22(14) . .
C24 C23 H23A 110.3 . .
C22 C23 H23A 110.3 . .
C24 C23 H23B 110.3 . .
C22 C23 H23B 110.3 . .
H23A C23 H23B 108.5 . .
N1 C24 C23 107.46(14) . .
N1 C24 H24A 110.2 . .
C23 C24 H24A 110.2 . .
N1 C24 H24B 110.2 . .
C23 C24 H24B 110.2 . .
H24A C24 H24B 108.5 . .
C21 C25 H25A 109.5 . .
C21 C25 H25B 109.5 . .
H25A C25 H25B 109.5 . .
C21 C25 H25C 109.5 . .
H25A C25 H25C 109.5 . .
H25B C25 H25C 109.5 . .
C27 C26 C31 120.0 . .
C27 C26 C32 120.5(5) . .
C31 C26 C32 119.5(5) . .
C26 C27 C28 120.0 . .
C26 C27 H27 120.0 . .
C28 C27 H27 120.0 . .
C29 C28 C27 120.0 . .
C29 C28 H28 120.0 . .
C27 C28 H28 120.0 . .
C28 C29 C30 120.0 . .
C28 C29 H29 120.0 . .
C30 C29 H29 120.0 . .
C31 C30 C29 120.0 . .
C31 C30 H30 120.0 . .
C29 C30 H30 120.0 . .
C30 C31 C26 120.0 . .
C30 C31 H31 120.0 . .
C26 C31 H31 120.0 . .
C26 C32 H32A 109.5 . .
C26 C32 H32B 109.5 . .
H32A C32 H32B 109.5 . .
C26 C32 H32C 109.5 . .
H32A C32 H32C 109.5 . .
H32B C32 H32C 109.5 . .
C34 C33 H33A 109.5 . .
C34 C33 H33B 109.5 . .
H33A C33 H33B 109.5 . .
C34 C33 H33C 109.5 . .
H33A C33 H33C 109.5 . .
H33B C33 H33C 109.5 . .
C33 C34 C35 116.7(7) . .
C33 C34 H34A 108.1 . .
C35 C34 H34A 108.1 . .
C33 C34 H34B 108.1 . .
C35 C34 H34B 108.1 . .
H34A C34 H34B 107.3 . .
C35 C35 C34 116.8(9) 5_666 .
C35 C35 H35A 108.1 5_666 .
C34 C35 H35A 108.1 . .
C35 C35 H35B 108.1 5_666 .
C34 C35 H35B 108.1 . .
H35A C35 H35B 107.3 . .
C37 C36 C41 120.0 . .
C37 C36 C42 115.8(10) . .
C41 C36 C42 124.2(10) . .
C38 C37 C36 120.0 . .
C38 C37 H37 120.0 . .
C36 C37 H37 120.0 . .
C37 C38 C39 120.0 . .
C37 C38 H38 120.0 . .
C39 C38 H38 120.0 . .
C40 C39 C38 120.0 . .
C40 C39 H39 120.0 . .
C38 C39 H39 120.0 . .
C41 C40 C39 120.0 . .
C41 C40 H40 120.0 . .
C39 C40 H40 120.0 . .
C40 C41 C36 120.0 . .
C40 C41 H41 120.0 . .
C36 C41 H41 120.0 . .
C36 C42 H42A 109.5 . .
C36 C42 H42B 109.5 . .
H42A C42 H42B 109.5 . .
C36 C42 H42C 109.5 . .
H42A C42 H42C 109.5 . .
H42B C42 H42C 109.5 . .

loop_
_geom_bond_atom_site_label_1
_geom_bond_atom_site_label_2
_geom_bond_distance
_geom_bond_site_symmetry_2
Zr1 N1 2.1112(11) 2_655
Zr1 N1 2.1112(11) .
Zr1 C5 2.5143(14) 2_655
Zr1 C5 2.5143(14) .
Zr1 C1 2.5164(13) .
Zr1 C1 2.5164(13) 2_655
Zr1 C4 2.5175(14) 2_655
Zr1 C4 2.5176(14) .
Zr1 C2 2.5362(13) .
Zr1 C2 2.5362(13) 2_655
Zr1 C3 2.5388(14) 2_655
Zr1 C3 2.5389(14) .
N1 C24 1.4658(18) .
N1 C21 1.4890(18) .
C1 C5 1.4155(19) .
C1 C2 1.4243(19) .
C1 C6 1.5283(18) .
C2 C3 1.411(2) .
C2 H2 0.9500 .
C3 C4 1.400(2) .
C3 H3 0.9500 .
C4 C5 1.418(2) .
C4 H4 0.9500 .
C5 H5 0.9500 .
C6 C14 1.5417(19) .
C6 C7 1.5502(19) .
C6 C21 1.5987(19) .
C7 C12 1.394(2) .
C7 C8 1.4003(19) .
C8 C9 1.390(2) .
C8 H8 0.9500 .
C9 C10 1.393(2) .
C9 H9 0.9500 .
C10 C11 1.386(2) .
C10 C13 1.507(2) .
C11 C12 1.394(2) .
C11 H11 0.9500 .
C12 H12 0.9500 .
C13 H13A 0.9800 .
C13 H13B 0.9800 .
C13 H13C 0.9800 .
C14 C19 1.391(2) .
C14 C15 1.397(2) .
C15 C16 1.388(2) .
C15 H15 0.9500 .
C16 C17 1.386(2) .
C16 H16 0.9500 .
C17 C18 1.385(2) .
C17 C20 1.509(2) .
C18 C19 1.396(2) .
C18 H18 0.9500 .
C19 H19 0.9500 .
C20 H20A 0.9800 .
C20 H20B 0.9800 .
C20 H20C 0.9800 .
C20 H20D 0.9800 .
C20 H20E 0.9800 .
C20 H20F 0.9800 .
C21 C25 1.5423(19) .
C21 C22 1.5598(19) .
C22 C23 1.509(2) .
C22 H22A 0.9900 .
C22 H22B 0.9900 .
C23 C24 1.508(2) .
C23 H23A 0.9900 .
C23 H23B 0.9900 .
C24 H24A 0.9900 .
C24 H24B 0.9900 .
C25 H25A 0.9800 .
C25 H25B 0.9800 .
C25 H25C 0.9800 .
C26 C27 1.3900 .
C26 C31 1.3900 .
C26 C32 1.572(8) .
C27 C28 1.3900 .
C27 H27 0.9500 .
C28 C29 1.3900 .
C28 H28 0.9500 .
C29 C30 1.3900 .
C29 H29 0.9500 .
C30 C31 1.3900 .
C30 H30 0.9500 .
C31 H31 0.9500 .
C32 H32A 0.9800 .
C32 H32B 0.9800 .
C32 H32C 0.9800 .
C33 C34 1.480(12) .
C33 H33A 0.9800 .
C33 H33B 0.9800 .
C33 H33C 0.9800 .
C34 C35 1.525(11) .
C34 H34A 0.9900 .
C34 H34B 0.9900 .
C35 C35 1.490(16) 5_666
C35 H35A 0.9900 .
C35 H35B 0.9900 .
C36 C37 1.3900 .
C36 C41 1.3900 .
C36 C42 1.537(13) .
C37 C38 1.3900 .
C37 H37 0.9500 .
C38 C39 1.3900 .
C38 H38 0.9500 .
C39 C40 1.3900 .
C39 H39 0.9500 .
C40 C41 1.3900 .
C40 H40 0.9500 .
C41 H41 0.9500 .
C42 H42A 0.9800 .
C42 H42B 0.9800 .
C42 H42C 0.9800 .

loop_
_geom_torsion_atom_site_label_1
_geom_torsion_atom_site_label_2
_geom_torsion_atom_site_label_3
_geom_torsion_atom_site_label_4
_geom_torsion
_geom_torsion_site_symmetry_1
_geom_torsion_site_symmetry_4
N1 Zr1 N1 C24 66.43(12) 2_655 .
C5 Zr1 N1 C24 -46.59(15) 2_655 .
C5 Zr1 N1 C24 -151.88(12) . .
C1 Zr1 N1 C24 -176.58(13) . .
C1 Zr1 N1 C24 -10.21(14) 2_655 .
C4 Zr1 N1 C24 -70.43(13) 2_655 .
C4 Zr1 N1 C24 -163.22(12) . .
C2 Zr1 N1 C24 154.69(13) . .
C2 Zr1 N1 C24 -20.41(12) 2_655 .
C3 Zr1 N1 C24 -52.41(12) 2_655 .
C3 Zr1 N1 C24 159.30(12) . .
N1 Zr1 N1 C21 -97.66(11) 2_655 .
C5 Zr1 N1 C21 149.33(10) 2_655 .
C5 Zr1 N1 C21 44.03(11) . .
C1 Zr1 N1 C21 19.33(10) . .
C1 Zr1 N1 C21 -174.30(9) 2_655 .
C4 Zr1 N1 C21 125.48(10) 2_655 .
C4 Zr1 N1 C21 32.69(13) . .
C2 Zr1 N1 C21 -9.40(11) . .
C2 Zr1 N1 C21 175.50(11) 2_655 .
C3 Zr1 N1 C21 143.51(11) 2_655 .
C3 Zr1 N1 C21 -4.79(12) . .
N1 Zr1 C1 C5 -132.33(8) 2_655 .
N1 Zr1 C1 C5 129.35(9) . .
C5 Zr1 C1 C5 -7.54(13) 2_655 .
C1 Zr1 C1 C5 -4.39(8) 2_655 .
C4 Zr1 C1 C5 23.59(10) 2_655 .
C4 Zr1 C1 C5 -36.89(8) . .
C2 Zr1 C1 C5 -113.23(12) . .
C2 Zr1 C1 C5 77.92(12) 2_655 .
C3 Zr1 C1 C5 58.20(10) 2_655 .
C3 Zr1 C1 C5 -76.76(9) . .
N1 Zr1 C1 C2 -19.10(10) 2_655 .
N1 Zr1 C1 C2 -117.42(9) . .
C5 Zr1 C1 C2 105.69(9) 2_655 .
C5 Zr1 C1 C2 113.23(12) . .
C1 Zr1 C1 C2 108.84(8) 2_655 .
C4 Zr1 C1 C2 136.82(8) 2_655 .
C4 Zr1 C1 C2 76.34(9) . .
C2 Zr1 C1 C2 -168.85(12) 2_655 .
C3 Zr1 C1 C2 171.42(8) 2_655 .
C3 Zr1 C1 C2 36.47(8) . .
N1 Zr1 C1 C6 105.16(9) 2_655 .
N1 Zr1 C1 C6 6.85(9) . .
C5 Zr1 C1 C6 -130.05(9) 2_655 .
C5 Zr1 C1 C6 -122.51(13) . .
C1 Zr1 C1 C6 -126.90(9) 2_655 .
C4 Zr1 C1 C6 -98.92(10) 2_655 .
C4 Zr1 C1 C6 -159.39(11) . .
C2 Zr1 C1 C6 124.26(13) . .
C2 Zr1 C1 C6 -44.58(14) 2_655 .
C3 Zr1 C1 C6 -64.31(10) 2_655 .
C3 Zr1 C1 C6 160.73(11) . .
C5 C1 C2 C3 1.05(15) . .
C6 C1 C2 C3 -174.53(13) . .
Zr1 C1 C2 C3 -65.96(10) . .
C5 C1 C2 Zr1 67.00(9) . .
C6 C1 C2 Zr1 -108.58(13) . .
N1 Zr1 C2 C3 -80.76(9) 2_655 .
N1 Zr1 C2 C3 172.45(9) . .
C5 Zr1 C2 C3 11.47(11) 2_655 .
C5 Zr1 C2 C3 77.60(9) . .
C1 Zr1 C2 C3 115.64(12) . .
C1 Zr1 C2 C3 -33.34(14) 2_655 .
C4 Zr1 C2 C3 55.99(11) 2_655 .
C4 Zr1 C2 C3 36.63(9) . .
C2 Zr1 C2 C3 -134.13(9) 2_655 .
C3 Zr1 C2 C3 99.78(16) 2_655 .
N1 Zr1 C2 C1 163.60(8) 2_655 .
N1 Zr1 C2 C1 56.82(8) . .
C5 Zr1 C2 C1 -104.16(9) 2_655 .
C5 Zr1 C2 C1 -38.03(8) . .
C1 Zr1 C2 C1 -148.97(12) 2_655 .
C4 Zr1 C2 C1 -59.65(10) 2_655 .
C4 Zr1 C2 C1 -79.01(9) . .
C2 Zr1 C2 C1 110.23(8) 2_655 .
C3 Zr1 C2 C1 -15.86(14) 2_655 .
C3 Zr1 C2 C1 -115.64(12) . .
C1 C2 C3 C4 -0.22(16) . .
Zr1 C2 C3 C4 -65.46(10) . .
C1 C2 C3 Zr1 65.24(9) . .
N1 Zr1 C3 C4 -147.15(9) 2_655 .
N1 Zr1 C3 C4 106.84(9) . .
C5 Zr1 C3 C4 -55.82(9) 2_655 .
C5 Zr1 C3 C4 37.71(8) . .
C1 Zr1 C3 C4 78.49(9) . .
C1 Zr1 C3 C4 -83.56(9) 2_655 .
C4 Zr1 C3 C4 -23.74(12) 2_655 .
C2 Zr1 C3 C4 115.49(13) . .
C2 Zr1 C3 C4 -73.78(13) 2_655 .
C3 Zr1 C3 C4 -15.19(8) 2_655 .
N1 Zr1 C3 C2 97.36(9) 2_655 .
N1 Zr1 C3 C2 -8.65(11) . .
C5 Zr1 C3 C2 -171.31(9) 2_655 .
C5 Zr1 C3 C2 -77.77(9) . .
C1 Zr1 C3 C2 -37.00(8) . .
C1 Zr1 C3 C2 160.95(8) 2_655 .
C4 Zr1 C3 C2 -139.23(9) 2_655 .
C4 Zr1 C3 C2 -115.49(13) . .
C2 Zr1 C3 C2 170.73(10) 2_655 .
C3 Zr1 C3 C2 -130.67(9) 2_655 .
C2 C3 C4 C5 -0.70(16) . .
Zr1 C3 C4 C5 -66.59(10) . .
C2 C3 C4 Zr1 65.89(10) . .
N1 Zr1 C4 C3 35.37(10) 2_655 .
N1 Zr1 C4 C3 -93.12(9) . .
C5 Zr1 C4 C3 124.39(9) 2_655 .
C5 Zr1 C4 C3 -114.42(13) . .
C1 Zr1 C4 C3 -77.59(9) . .
C1 Zr1 C4 C3 111.76(9) 2_655 .
C4 Zr1 C4 C3 157.53(11) 2_655 .
C2 Zr1 C4 C3 -36.82(8) . .
C2 Zr1 C4 C3 141.86(8) 2_655 .
C3 Zr1 C4 C3 170.07(5) 2_655 .
N1 Zr1 C4 C5 149.79(8) 2_655 .
N1 Zr1 C4 C5 21.30(11) . .
C5 Zr1 C4 C5 -121.20(9) 2_655 .
C1 Zr1 C4 C5 36.83(8) . .
C1 Zr1 C4 C5 -133.83(8) 2_655 .
C4 Zr1 C4 C5 -88.05(10) 2_655 .
C2 Zr1 C4 C5 77.60(9) . .
C2 Zr1 C4 C5 -103.72(9) 2_655 .
C3 Zr1 C4 C5 -75.52(9) 2_655 .
C3 Zr1 C4 C5 114.42(13) . .
C2 C1 C5 C4 -1.48(15) . .
C6 C1 C5 C4 174.18(12) . .
Zr1 C1 C5 C4 66.08(10) . .
C2 C1 C5 Zr1 -67.56(9) . .
C6 C1 C5 Zr1 108.10(13) . .
C3 C4 C5 C1 1.36(16) . .
Zr1 C4 C5 C1 -66.07(10) . .
C3 C4 C5 Zr1 67.44(10) . .
N1 Zr1 C5 C1 71.32(10) 2_655 .
N1 Zr1 C5 C1 -46.78(8) . .
C5 Zr1 C5 C1 174.26(10) 2_655 .
C1 Zr1 C5 C1 178.36(3) 2_655 .
C4 Zr1 C5 C1 -157.86(9) 2_655 .
C4 Zr1 C5 C1 115.51(13) . .
C2 Zr1 C5 C1 38.11(8) . .
C2 Zr1 C5 C1 -137.61(8) 2_655 .
C3 Zr1 C5 C1 -131.42(8) 2_655 .
C3 Zr1 C5 C1 78.52(9) . .
N1 Zr1 C5 C4 -44.20(12) 2_655 .
N1 Zr1 C5 C4 -162.29(9) . .
C5 Zr1 C5 C4 58.74(8) 2_655 .
C1 Zr1 C5 C4 -115.51(13) . .
C1 Zr1 C5 C4 62.85(11) 2_655 .
C4 Zr1 C5 C4 86.63(11) 2_655 .
C2 Zr1 C5 C4 -77.41(9) . .
C2 Zr1 C5 C4 106.88(10) 2_655 .
C3 Zr1 C5 C4 113.07(9) 2_655 .
C3 Zr1 C5 C4 -36.99(9) . .
C5 C1 C6 C14 125.99(14) . .
C2 C1 C6 C14 -59.23(17) . .
Zr1 C1 C6 C14 -147.43(9) . .
C5 C1 C6 C7 7.94(18) . .
C2 C1 C6 C7 -177.29(13) . .
Zr1 C1 C6 C7 94.51(10) . .
C5 C1 C6 C21 -113.14(14) . .
C2 C1 C6 C21 61.64(16) . .
Zr1 C1 C6 C21 -26.56(12) . .
C1 C6 C7 C12 90.84(15) . .
C14 C6 C7 C12 -28.77(17) . .
C21 C6 C7 C12 -152.28(13) . .
C1 C6 C7 C8 -83.08(15) . .
C14 C6 C7 C8 157.32(13) . .
C21 C6 C7 C8 33.81(18) . .
C12 C7 C8 C9 2.3(2) . .
C6 C7 C8 C9 176.45(13) . .
C7 C8 C9 C10 -1.1(2) . .
C8 C9 C10 C11 -1.0(2) . .
C8 C9 C10 C13 178.76(15) . .
C9 C10 C11 C12 1.9(2) . .
C13 C10 C11 C12 -177.89(15) . .
C8 C7 C12 C11 -1.5(2) . .
C6 C7 C12 C11 -175.72(13) . .
C10 C11 C12 C7 -0.6(2) . .
C1 C6 C14 C19 -9.85(18) . .
C7 C6 C14 C19 107.06(15) . .
C21 C6 C14 C19 -128.16(14) . .
C1 C6 C14 C15 173.47(13) . .
C7 C6 C14 C15 -69.62(16) . .
C21 C6 C14 C15 55.16(17) . .
C19 C14 C15 C16 2.1(2) . .
C6 C14 C15 C16 179.00(14) . .
C14 C15 C16 C17 -1.0(3) . .
C15 C16 C17 C18 -0.6(2) . .
C15 C16 C17 C20 179.24(16) . .
C16 C17 C18 C19 1.0(2) . .
C20 C17 C18 C19 -178.82(15) . .
C15 C14 C19 C18 -1.7(2) . .
C6 C14 C19 C18 -178.50(13) . .
C17 C18 C19 C14 0.2(2) . .
C24 N1 C21 C25 -84.73(14) . .
Zr1 N1 C21 C25 81.97(13) . .
C24 N1 C21 C22 28.82(14) . .
Zr1 N1 C21 C22 -164.48(9) . .
C24 N1 C21 C6 152.97(11) . .
Zr1 N1 C21 C6 -40.33(14) . .
C1 C6 C21 N1 38.82(13) . .
C14 C6 C21 N1 159.71(11) . .
C7 C6 C21 N1 -78.09(13) . .
C1 C6 C21 C25 -81.41(13) . .
C14 C6 C21 C25 39.48(15) . .
C7 C6 C21 C25 161.68(11) . .
C1 C6 C21 C22 157.14(11) . .
C14 C6 C21 C22 -81.98(14) . .
C7 C6 C21 C22 40.22(16) . .
N1 C21 C22 C23 -18.14(18) . .
C25 C21 C22 C23 97.30(17) . .
C6 C21 C22 C23 -138.00(16) . .
C21 C22 C23 C24 1.0(2) . .
C21 N1 C24 C23 -28.59(19) . .
Zr1 N1 C24 C23 164.71(14) . .
C22 C23 C24 N1 16.8(2) . .
C31 C26 C27 C28 0.0 . .
C32 C26 C27 C28 -179.3(6) . .
C26 C27 C28 C29 0.0 . .
C27 C28 C29 C30 0.0 . .
C28 C29 C30 C31 0.0 . .
C29 C30 C31 C26 0.0 . .
C27 C26 C31 C30 0.0 . .
C32 C26 C31 C30 179.3(6) . .
C33 C34 C35 C35 74.3(12) . 5_666
C41 C36 C37 C38 0.0 . .
C42 C36 C37 C38 -179.7(15) . .
C36 C37 C38 C39 0.0 . .
C37 C38 C39 C40 0.0 . .
C38 C39 C40 C41 0.0 . .
C39 C40 C41 C36 0.0 . .
C37 C36 C41 C40 0.0 . .
C42 C36 C41 C40 179.7(16) . .
